data_7123280
loop_
_publ_author_name
'Wang, Zhonglei'
'Zu, Liansuo'

_publ_section_title
;
 Organocatalytic Enantioselective Direct Alkylation of Phloroglucinol
 Derivatives: Asymmetric Total Synthesis of (+)-Aflatoxin B2
;
_journal_name_full 'Chemical Communications'
_journal_paper_doi 10.1039/C9CC01833F
_journal_year 2019
_chemical_formula_moiety 'C14 H18 O6'
_chemical_formula_sum 'C14 H18 O6'
_chemical_formula_weight 282.28
_space_group_crystal_system orthorhombic
_space_group_IT_number 19
_space_group_name_Hall 'P 2ac 2ab'
_space_group_name_H-M_alt 'P 21 21 21'
_symmetry_space_group_name_Hall 'P 2ac 2ab'
_symmetry_space_group_name_H-M 'P 21 21 21'
_atom_sites_solution_hydrogens geom
_audit_creation_date 2018-03-12
_audit_creation_method
;
  Olex2 1.1
  (compiled 2011.02.15 svn.r1672, GUI svn.r3494)
;
_audit_update_record
;
2019-01-24 deposited with the CCDC.    2019-04-08 downloaded from the CCDC.
;
_cell_angle_alpha 90
_cell_angle_beta 90
_cell_angle_gamma 90
_cell_formula_units_Z 4
_cell_length_a 7.8498(2)
_cell_length_b 13.1575(4)
_cell_length_c 13.3327(4)
_cell_measurement_reflns_used 2690
_cell_measurement_temperature 107.9(5)
_cell_measurement_theta_max 71.0650
_cell_measurement_theta_min 4.6980
_cell_volume 1377.05(7)
_computing_cell_refinement
;
CrysAlisPro, Agilent Technologies,
Version 1.171.37.35 (release 13-08-2014 CrysAlis171 .NET)
(compiled Aug 13 2014,18:06:01)
;
_computing_data_collection
;
CrysAlisPro, Agilent Technologies,
Version 1.171.37.35 (release 13-08-2014 CrysAlis171 .NET)
(compiled Aug 13 2014,18:06:01)
;
_computing_data_reduction
;
CrysAlisPro, Agilent Technologies,
Version 1.171.37.35 (release 13-08-2014 CrysAlis171 .NET)
(compiled Aug 13 2014,18:06:01)
;
_computing_molecular_graphics
;
O. V. Dolomanov, L. J. Bourhis, R. J. Gildea, J. A. K. Howard and H. Puschmann,
OLEX2: a complete structure solution, refinement and analysis program.
J. Appl. Cryst. (2009). 42, 339-341.
;
_computing_publication_material
;
O. V. Dolomanov, L. J. Bourhis, R. J. Gildea, J. A. K. Howard and H. Puschmann,
OLEX2: a complete structure solution, refinement and analysis program.
J. Appl. Cryst. (2009). 42, 339-341.
;
_computing_structure_refinement 'SHELXL-2014/7 (Sheldrick, 2014)'
_computing_structure_solution 'A short history of SHELX (Sheldrick, 2007)/Bruker'
_diffrn_ambient_environment N~2~
_diffrn_ambient_temperature 107.9(5)
_diffrn_detector 'CCD plate'
_diffrn_detector_area_resol_mean 16.0971
_diffrn_detector_type Eos
_diffrn_measured_fraction_theta_full 0.9979
_diffrn_measured_fraction_theta_max 0.9739
_diffrn_measurement_details
;
#__ type_ start__ end____ width___ exp.time_
  1 omega   19.00  108.00   1.0000    1.0000
omega____ theta____ kappa____ phi______ frames
    -       36.7919   19.0000   60.0000 89

#__ type_ start__ end____ width___ exp.time_
  2 omega   38.00   90.00   1.0000    1.5000
omega____ theta____ kappa____ phi______ frames
    -      108.0000  -30.0000  150.0000 52

#__ type_ start__ end____ width___ exp.time_
  3 omega   55.00   91.00   1.0000    1.5000
omega____ theta____ kappa____ phi______ frames
    -      108.0000  -30.0000   90.0000 36

#__ type_ start__ end____ width___ exp.time_
  4 omega   57.00  107.00   1.0000    1.5000
omega____ theta____ kappa____ phi______ frames
    -      108.0000  -94.0000    0.0000 50

#__ type_ start__ end____ width___ exp.time_
  5 omega   41.00   94.00   1.0000    1.5000
omega____ theta____ kappa____ phi______ frames
    -      108.0000  -94.0000  -30.0000 53

#__ type_ start__ end____ width___ exp.time_
  6 omega   39.00   85.00   1.0000    1.5000
omega____ theta____ kappa____ phi______ frames
    -      108.0000  -30.0000  -90.0000 46

#__ type_ start__ end____ width___ exp.time_
  7 omega   60.00   91.00   1.0000    1.5000
omega____ theta____ kappa____ phi______ frames
    -      108.0000  -30.0000 -180.0000 31

#__ type_ start__ end____ width___ exp.time_
  8 omega  136.00  177.00   1.0000    1.5000
omega____ theta____ kappa____ phi______ frames
    -      108.0000   30.0000  -90.0000 41

#__ type_ start__ end____ width___ exp.time_
  9 omega   71.00   97.00   1.0000    1.0000
omega____ theta____ kappa____ phi______ frames
    -       36.7919  178.0000  150.0000 26

#__ type_ start__ end____ width___ exp.time_
 10 omega   16.00  104.00   1.0000    1.0000
omega____ theta____ kappa____ phi______ frames
    -       36.7919   77.0000   90.0000 88

#__ type_ start__ end____ width___ exp.time_
 11 omega   -8.00   48.00   1.0000    1.0000
omega____ theta____ kappa____ phi______ frames
    -       36.7919  -37.0000 -150.0000 56

#__ type_ start__ end____ width___ exp.time_
 12 omega   42.00  134.00   1.0000    1.5000
omega____ theta____ kappa____ phi______ frames
    -      108.0000  -77.0000 -180.0000 92

#__ type_ start__ end____ width___ exp.time_
 13 omega   84.00  109.00   1.0000    1.0000
omega____ theta____ kappa____ phi______ frames
    -       36.7919 -178.0000  120.0000 25
;
_diffrn_measurement_device 'four-circle diffractometer'
_diffrn_measurement_device_type 'Xcalibur, Eos, Gemini'
_diffrn_measurement_method '\w scans'
_diffrn_orient_matrix_UB_11 0.0300397000
_diffrn_orient_matrix_UB_12 -0.0894409000
_diffrn_orient_matrix_UB_13 0.0722825000
_diffrn_orient_matrix_UB_21 0.0255097000
_diffrn_orient_matrix_UB_22 -0.0716382000
_diffrn_orient_matrix_UB_23 -0.0901122000
_diffrn_orient_matrix_UB_31 0.1924100000
_diffrn_orient_matrix_UB_32 0.0237140000
_diffrn_orient_matrix_UB_33 0.0008604000
_diffrn_radiation_monochromator graphite
_diffrn_radiation_probe x-ray
_diffrn_radiation_type 'Cu K\a'
_diffrn_radiation_wavelength 1.54184
_diffrn_reflns_av_R_equivalents 0.0227
_diffrn_reflns_av_unetI/netI 0.0340
_diffrn_reflns_Laue_measured_fraction_full 0.999
_diffrn_reflns_Laue_measured_fraction_max 0.988
_diffrn_reflns_limit_h_max 9
_diffrn_reflns_limit_h_min -6
_diffrn_reflns_limit_k_max 16
_diffrn_reflns_limit_k_min -11
_diffrn_reflns_limit_l_max 15
_diffrn_reflns_limit_l_min -16
_diffrn_reflns_number 4410
_diffrn_reflns_point_group_measured_fraction_full 0.996
_diffrn_reflns_point_group_measured_fraction_max 0.974
_diffrn_reflns_theta_full 67.684
_diffrn_reflns_theta_max 71.099
_diffrn_reflns_theta_min 4.722
_diffrn_source 'Enhance (Cu) X-ray Source'
_exptl_absorpt_coefficient_mu 0.899
_exptl_absorpt_correction_T_max 1.00000
_exptl_absorpt_correction_T_min 0.93016
_exptl_absorpt_correction_type multi-scan
_exptl_absorpt_process_details
;
CrysAlisPro, Agilent Technologies,
Version 1.171.37.35 (release 13-08-2014 CrysAlis171 .NET)
(compiled Aug 13 2014,18:06:01)
Empirical absorption correction using spherical harmonics,
 implemented in SCALE3 ABSPACK scaling algorithm.
;
_exptl_crystal_density_diffrn 1.362
_exptl_crystal_F_000 600
_exptl_crystal_size_max 0.250
_exptl_crystal_size_mid 0.200
_exptl_crystal_size_min 0.170
_refine_diff_density_max 0.188
_refine_diff_density_min -0.172
_refine_diff_density_rms 0.044
_refine_ls_abs_structure_details
;
 Flack x determined using 991 quotients [(I+)-(I-)]/[(I+)+(I-)]
 (Parsons, Flack and Wagner, Acta Cryst. B69 (2013) 249-259).
;
_refine_ls_abs_structure_Flack 0.03(11)
_refine_ls_extinction_method none
_refine_ls_goodness_of_fit_ref 1.039
_refine_ls_hydrogen_treatment constr
_refine_ls_matrix_type full
_refine_ls_number_parameters 185
_refine_ls_number_reflns 2587
_refine_ls_number_restraints 0
_refine_ls_restrained_S_all 1.039
_refine_ls_R_factor_all 0.0358
_refine_ls_R_factor_gt 0.0343
_refine_ls_shift/su_max 0.001
_refine_ls_shift/su_mean 0.000
_refine_ls_structure_factor_coef Fsqd
_refine_ls_weighting_details 'w=1/[\s^2^(Fo^2^)+(0.0507P)^2^+0.2068P] where P=(Fo^2^+2Fc^2^)/3'
_refine_ls_weighting_scheme calc
_refine_ls_wR_factor_gt 0.0872
_refine_ls_wR_factor_ref 0.0885
_reflns_Friedel_coverage 0.695
_reflns_Friedel_fraction_full 0.992
_reflns_Friedel_fraction_max 0.954
_reflns_number_gt 2493
_reflns_number_total 2587
_reflns_threshold_expression 'I > 2\s(I)'
_cod_data_source_file c9cc01833f2.cif
_cod_data_source_block exp_5367
_cod_database_code 7123280
_reflns_odcompleteness_completeness 99.79
_reflns_odcompleteness_iscentric 1
_reflns_odcompleteness_theta 66.97
_shelx_estimated_absorpt_t_max 0.862
_shelx_estimated_absorpt_t_min 0.807
_shelx_shelxl_version_number 2014/7
_shelx_space_group_comment
;
The symmetry employed for this shelxl refinement is uniquely defined
by the following loop, which should always be used as a source of
symmetry information in preference to the above space-group names.
They are only intended as comments.
;

loop_
_space_group_symop_operation_xyz
'x, y, z'
'-x+1/2, -y, z+1/2'
'x+1/2, -y+1/2, -z'
'-x, y+1/2, -z+1/2'

loop_
_atom_site_label
_atom_site_type_symbol
_atom_site_fract_x
_atom_site_fract_y
_atom_site_fract_z
_atom_site_U_iso_or_equiv
_atom_site_adp_type
_atom_site_occupancy
_atom_site_site_symmetry_order
_atom_site_calc_flag
_atom_site_refinement_flags_posn
_atom_site_refinement_flags_adp
O5 O 0.0089(2) -0.87307(12) -0.87414(11) 0.0225(4) Uani 1 1 d . .
O4 O -0.0545(2) -0.82469(12) -0.71697(12) 0.0216(3) Uani 1 1 d . .
O2 O 0.5255(2) -0.92305(14) -0.41589(13) 0.0301(4) Uani 1 1 d . .
H2 H 0.5207 -0.9851 -0.4109 0.045 Uiso 1 1 calc R U
O1 O 0.2288(2) -0.98784(12) -0.72711(12) 0.0219(3) Uani 1 1 d . .
O3 O 0.3962(2) -0.65817(12) -0.64689(12) 0.0235(4) Uani 1 1 d . .
O6 O 0.1476(2) -0.67582(14) -0.95707(13) 0.0301(4) Uani 1 1 d . .
C2 C 0.3035(3) -0.92638(17) -0.65675(17) 0.0185(4) Uani 1 1 d . .
C1 C 0.3043(3) -0.82364(17) -0.68128(16) 0.0173(4) Uani 1 1 d . .
C7 C 0.2195(3) -0.78314(16) -0.77563(16) 0.0176(4) Uani 1 1 d . .
H7 H 0.1967 -0.7108 -0.7643 0.021 Uiso 1 1 calc R U
C6 C 0.3880(3) -0.75652(17) -0.61544(17) 0.0188(4) Uani 1 1 d . .
C4 C 0.4523(3) -0.89362(18) -0.50359(16) 0.0212(5) Uani 1 1 d . .
C3 C 0.3754(3) -0.96275(17) -0.56810(17) 0.0203(5) Uani 1 1 d . .
H3 H 0.3721 -1.0316 -0.5525 0.024 Uiso 1 1 calc R U
C14 C 0.4584(4) -0.5845(2) -0.5775(2) 0.0362(6) Uani 1 1 d . .
H14A H 0.3940 -0.5885 -0.5164 0.054 Uiso 1 1 calc R U
H14B H 0.4466 -0.5178 -0.6058 0.054 Uiso 1 1 calc R U
H14C H 0.5763 -0.5976 -0.5636 0.054 Uiso 1 1 calc R U
C5 C 0.4605(3) -0.79043(18) -0.52623(16) 0.0212(5) Uani 1 1 d . .
H5 H 0.5133 -0.7451 -0.4827 0.025 Uiso 1 1 calc R U
C10 C 0.0491(3) -0.83402(16) -0.79554(16) 0.0174(4) Uani 1 1 d . .
C13 C 0.2158(3) -1.09399(17) -0.7059(2) 0.0277(5) Uani 1 1 d . .
H13A H 0.1517 -1.1036 -0.6453 0.042 Uiso 1 1 calc R U
H13B H 0.3278 -1.1221 -0.6977 0.042 Uiso 1 1 calc R U
H13C H 0.1592 -1.1276 -0.7604 0.042 Uiso 1 1 calc R U
C11 C -0.2245(3) -0.8694(2) -0.7266(2) 0.0282(5) Uani 1 1 d . .
H11A H -0.2653 -0.8600 -0.7947 0.034 Uiso 1 1 calc R U
H11B H -0.3025 -0.8347 -0.6817 0.034 Uiso 1 1 calc R U
C9 C 0.2679(3) -0.73201(18) -0.95719(18) 0.0254(5) Uani 1 1 d . .
H9 H 0.3259 -0.7399 -1.0175 0.030 Uiso 1 1 calc R U
C8 C 0.3329(3) -0.79059(19) -0.86879(17) 0.0227(5) Uani 1 1 d . .
H8A H 0.4458 -0.7659 -0.8519 0.027 Uiso 1 1 calc R U
H8B H 0.3435 -0.8615 -0.8876 0.027 Uiso 1 1 calc R U
C12 C -0.2223(3) -0.98062(19) -0.70215(19) 0.0280(5) Uani 1 1 d . .
H12A H -0.1735 -0.9904 -0.6368 0.042 Uiso 1 1 calc R U
H12B H -0.1554 -1.0161 -0.7512 0.042 Uiso 1 1 calc R U
H12C H -0.3366 -1.0065 -0.7028 0.042 Uiso 1 1 calc R U

loop_
_atom_site_aniso_label
_atom_site_aniso_U_11
_atom_site_aniso_U_22
_atom_site_aniso_U_33
_atom_site_aniso_U_23
_atom_site_aniso_U_13
_atom_site_aniso_U_12
O5 0.0258(8) 0.0237(8) 0.0181(8) 0.0004(6) -0.0044(7) -0.0028(7)
O4 0.0190(7) 0.0217(7) 0.0242(8) -0.0029(6) 0.0032(6) 0.0005(6)
O2 0.0375(10) 0.0310(9) 0.0219(8) 0.0077(7) -0.0095(7) -0.0039(8)
O1 0.0278(8) 0.0162(7) 0.0216(8) 0.0000(6) -0.0057(7) -0.0004(6)
O3 0.0276(8) 0.0196(8) 0.0232(8) -0.0005(7) -0.0057(7) -0.0037(7)
O6 0.0346(9) 0.0278(9) 0.0279(9) 0.0070(7) -0.0055(8) 0.0008(8)
C2 0.0159(9) 0.0207(10) 0.0189(10) -0.0018(8) 0.0015(8) 0.0012(9)
C1 0.0146(9) 0.0212(11) 0.0160(10) 0.0006(8) 0.0014(8) 0.0014(8)
C7 0.0204(10) 0.0165(9) 0.0159(10) 0.0003(8) -0.0015(9) 0.0008(9)
C6 0.0161(9) 0.0205(10) 0.0198(10) -0.0005(9) 0.0019(8) 0.0016(8)
C4 0.0176(10) 0.0305(12) 0.0154(10) 0.0038(9) 0.0016(8) 0.0000(9)
C3 0.0192(10) 0.0201(10) 0.0216(11) 0.0047(9) 0.0032(9) 0.0006(9)
C14 0.0505(17) 0.0235(11) 0.0347(14) -0.0014(11) -0.0150(13) -0.0105(12)
C5 0.0198(10) 0.0269(11) 0.0168(10) -0.0026(9) 0.0008(9) -0.0039(9)
C10 0.0195(10) 0.0135(9) 0.0190(10) 0.0025(8) -0.0028(8) 0.0048(9)
C13 0.0326(12) 0.0162(11) 0.0342(13) 0.0015(9) -0.0073(11) -0.0005(10)
C11 0.0162(11) 0.0324(13) 0.0360(13) -0.0004(11) 0.0055(11) 0.0015(10)
C9 0.0264(12) 0.0292(12) 0.0205(11) 0.0036(9) 0.0012(9) -0.0048(10)
C8 0.0192(10) 0.0277(11) 0.0213(11) 0.0027(9) 0.0024(9) -0.0004(9)
C12 0.0256(11) 0.0326(14) 0.0257(12) -0.0036(10) 0.0052(10) -0.0044(10)

loop_
_atom_type_symbol
_atom_type_description
_atom_type_scat_dispersion_real
_atom_type_scat_dispersion_imag
_atom_type_scat_source
C C 0.0181 0.0091 'International Tables Vol C Tables 4.2.6.8 and 6.1.1.4'
H H 0.0000 0.0000 'International Tables Vol C Tables 4.2.6.8 and 6.1.1.4'
O O 0.0492 0.0322 'International Tables Vol C Tables 4.2.6.8 and 6.1.1.4'

loop_
_geom_angle_atom_site_label_1
_geom_angle_atom_site_label_2
_geom_angle_atom_site_label_3
_geom_angle
C10 O4 C11 116.75(18)
C4 O2 H2 109.5
C2 O1 C13 118.16(18)
C6 O3 C14 117.55(19)
O1 C2 C1 114.49(19)
O1 C2 C3 123.4(2)
C1 C2 C3 122.1(2)
C2 C1 C7 122.24(19)
C2 C1 C6 117.7(2)
C6 C1 C7 120.0(2)
C1 C7 H7 107.1
C1 C7 C10 112.07(17)
C1 C7 C8 113.24(17)
C10 C7 H7 107.1
C10 C7 C8 109.99(17)
C8 C7 H7 107.1
O3 C6 C1 115.2(2)
O3 C6 C5 123.3(2)
C5 C6 C1 121.5(2)
O2 C4 C3 122.0(2)
O2 C4 C5 116.4(2)
C3 C4 C5 121.6(2)
C2 C3 H3 120.8
C4 C3 C2 118.4(2)
C4 C3 H3 120.8
O3 C14 H14A 109.5
O3 C14 H14B 109.5
O3 C14 H14C 109.5
H14A C14 H14B 109.5
H14A C14 H14C 109.5
H14B C14 H14C 109.5
C6 C5 C4 118.6(2)
C6 C5 H5 120.7
C4 C5 H5 120.7
O5 C10 O4 124.2(2)
O5 C10 C7 124.6(2)
O4 C10 C7 111.06(17)
O1 C13 H13A 109.5
O1 C13 H13B 109.5
O1 C13 H13C 109.5
H13A C13 H13B 109.5
H13A C13 H13C 109.5
H13B C13 H13C 109.5
O4 C11 H11A 109.4
O4 C11 H11B 109.4
O4 C11 C12 111.25(19)
H11A C11 H11B 108.0
C12 C11 H11A 109.4
C12 C11 H11B 109.4
O6 C9 H9 117.1
O6 C9 C8 125.8(2)
C8 C9 H9 117.1
C7 C8 H8A 108.7
C7 C8 H8B 108.7
C9 C8 C7 114.05(19)
C9 C8 H8A 108.7
C9 C8 H8B 108.7
H8A C8 H8B 107.6
C11 C12 H12A 109.5
C11 C12 H12B 109.5
C11 C12 H12C 109.5
H12A C12 H12B 109.5
H12A C12 H12C 109.5
H12B C12 H12C 109.5

loop_
_geom_bond_atom_site_label_1
_geom_bond_atom_site_label_2
_geom_bond_distance
O5 C10 1.209(3)
O4 C10 1.331(3)
O4 C11 1.464(3)
O2 H2 0.8200
O2 C4 1.359(3)
O1 C2 1.370(3)
O1 C13 1.429(3)
O3 C6 1.362(3)
O3 C14 1.426(3)
O6 C9 1.199(3)
C2 C1 1.391(3)
C2 C3 1.395(3)
C1 C7 1.520(3)
C1 C6 1.408(3)
C7 H7 0.9800
C7 C10 1.520(3)
C7 C8 1.531(3)
C6 C5 1.392(3)
C4 C3 1.390(3)
C4 C5 1.392(3)
C3 H3 0.9300
C14 H14A 0.9600
C14 H14B 0.9600
C14 H14C 0.9600
C5 H5 0.9300
C13 H13A 0.9600
C13 H13B 0.9600
C13 H13C 0.9600
C11 H11A 0.9700
C11 H11B 0.9700
C11 C12 1.499(3)
C9 H9 0.9300
C9 C8 1.498(3)
C8 H8A 0.9700
C8 H8B 0.9700
C12 H12A 0.9600
C12 H12B 0.9600
C12 H12C 0.9600

loop_
_geom_torsion_atom_site_label_1
_geom_torsion_atom_site_label_2
_geom_torsion_atom_site_label_3
_geom_torsion_atom_site_label_4
_geom_torsion
O2 C4 C3 C2 -179.9(2)
O2 C4 C5 C6 179.72(19)
O1 C2 C1 C7 3.5(3)
O1 C2 C1 C6 -176.27(18)
O1 C2 C3 C4 178.1(2)
O3 C6 C5 C4 -176.8(2)
O6 C9 C8 C7 6.5(3)
C2 C1 C7 C10 41.0(3)
C2 C1 C7 C8 -84.1(3)
C2 C1 C6 O3 175.17(18)
C2 C1 C6 C5 -3.1(3)
C1 C2 C3 C4 -1.0(3)
C1 C7 C10 O5 -128.0(2)
C1 C7 C10 O4 55.8(2)
C1 C7 C8 C9 -167.81(19)
C1 C6 C5 C4 1.4(3)
C7 C1 C6 O3 -4.6(3)
C7 C1 C6 C5 177.15(19)
C6 C1 C7 C10 -139.3(2)
C6 C1 C7 C8 95.6(2)
C3 C2 C1 C7 -177.34(19)
C3 C2 C1 C6 2.9(3)
C3 C4 C5 C6 0.6(3)
C14 O3 C6 C1 171.6(2)
C14 O3 C6 C5 -10.2(3)
C5 C4 C3 C2 -0.8(3)
C10 O4 C11 C12 83.9(3)
C10 C7 C8 C9 65.9(2)
C13 O1 C2 C1 -177.29(19)
C13 O1 C2 C3 3.5(3)
C11 O4 C10 O5 3.0(3)
C11 O4 C10 C7 179.25(18)
C8 C7 C10 O5 -1.1(3)
C8 C7 C10 O4 -177.34(17)
